data_7123238
loop_
_publ_author_name
'Harrowven, David'
'Vendeville, Jean-Baptiste'
'Matters, Rebecca'
'Chen, Anqi'
'Tizzard, Graham J.'
'Light, Mark E.'
'Chai, Christina L. L.'

_publ_section_title
;
 A Synthetic Approach to Chrysophaentin F
;
_journal_name_full 'Chemical Communications'
_journal_paper_doi 10.1039/C9CC01666J
_journal_year 2019
_chemical_compound_source 'Jean-Baptiste Vendeville'
_chemical_formula_sum 'C20 H22 O7'
_chemical_formula_weight 374.38
_chemical_name_systematic
;
 ?
;
_space_group_IT_number 14
_symmetry_cell_setting monoclinic
_symmetry_space_group_name_Hall '-P 2ybc'
_symmetry_space_group_name_H-M 'P 1 21/c 1'
_atom_sites_solution_hydrogens geom
_atom_sites_solution_primary direct
_atom_sites_solution_secondary difmap
_audit_creation_method SHELXL-97
_audit_update_record
;
2019-02-21 deposited with the CCDC.    2019-04-01 downloaded from the CCDC.
;
_cell_angle_alpha 90.00
_cell_angle_beta 98.966(5)
_cell_angle_gamma 90.00
_cell_formula_units_Z 4
_cell_length_a 12.898(3)
_cell_length_b 16.287(4)
_cell_length_c 8.832(2)
_cell_measurement_reflns_used 4223
_cell_measurement_temperature 100(2)
_cell_measurement_theta_max 31.3
_cell_measurement_theta_min 2.9
_cell_volume 1832.7(7)
_computing_cell_refinement
;
CrystalClear-SM Expert 2.0 r7 (Rigaku, 2011)
;
_computing_data_collection
;
CrystalClear-SM Expert 2.0 r7 (Rigaku, 2011)
;
_computing_data_reduction
;
CrystalClear-SM Expert 2.0 r7 (Rigaku, 2011)
;
_computing_molecular_graphics
;
Images generated using CrystalMaker: a crystal and molecular 
structures program for Mac and Windows. CrystalMaker Software Ltd, 
Oxford, England (www.crystalmaker.com)
;
_computing_structure_refinement 'SHELXL-97 (Sheldrick, 2008)'
_computing_structure_solution 'SHELXS-97 (Sheldrick, 1997)'
_diffrn_ambient_temperature 100(2)
_diffrn_detector 'CCD plate'
_diffrn_detector_area_resol_mean 28.5714
_diffrn_detector_type 'Rigaku HG Saturn724+ (2x2 bin mode)'
_diffrn_measured_fraction_theta_full 0.990
_diffrn_measured_fraction_theta_max 0.990
_diffrn_measurement_device 'four-circle \k diffractometer'
_diffrn_measurement_device_type 'Rigaku AFC12 (Right)'
_diffrn_measurement_method 'profile data from \w-scans'
_diffrn_measurement_specimen_support 'MiTeGen MicroMesh'
_diffrn_radiation_collimation 'Confocal mirrors, HF Varimax '
_diffrn_radiation_type MoK\a
_diffrn_radiation_wavelength 0.71075
_diffrn_reflns_av_R_equivalents 0.0419
_diffrn_reflns_av_sigmaI/netI 0.0781
_diffrn_reflns_limit_h_max 12
_diffrn_reflns_limit_h_min -16
_diffrn_reflns_limit_k_max 18
_diffrn_reflns_limit_k_min -21
_diffrn_reflns_limit_l_max 10
_diffrn_reflns_limit_l_min -11
_diffrn_reflns_number 8404
_diffrn_reflns_theta_full 27.48
_diffrn_reflns_theta_max 27.48
_diffrn_reflns_theta_min 2.97
_diffrn_source 'Rotating Anode'
_diffrn_source_current 55.0
_diffrn_source_power 2.475
_diffrn_source_voltage 45.0
_exptl_absorpt_coefficient_mu 0.103
_exptl_absorpt_correction_T_max 0.9918
_exptl_absorpt_correction_T_min 0.9857
_exptl_absorpt_correction_type multi-scan
_exptl_absorpt_process_details
;
Jacobson, R. (1998). REQAB. Private communication to the 
Rigaku Corporation, Tokyo, Japan.
;
_exptl_crystal_colour Colourless
_exptl_crystal_density_diffrn 1.357
_exptl_crystal_density_method 'not measured'
_exptl_crystal_description Chip
_exptl_crystal_F_000 792
_exptl_crystal_size_max 0.14
_exptl_crystal_size_mid 0.13
_exptl_crystal_size_min 0.08
_refine_diff_density_max 0.242
_refine_diff_density_min -0.208
_refine_diff_density_rms 0.053
_refine_ls_extinction_method none
_refine_ls_goodness_of_fit_ref 1.092
_refine_ls_hydrogen_treatment constr
_refine_ls_matrix_type full
_refine_ls_number_parameters 249
_refine_ls_number_reflns 4165
_refine_ls_number_restraints 0
_refine_ls_restrained_S_all 1.092
_refine_ls_R_factor_all 0.0919
_refine_ls_R_factor_gt 0.0636
_refine_ls_shift/su_max 0.002
_refine_ls_shift/su_mean 0.001
_refine_ls_structure_factor_coef Fsqd
_refine_ls_weighting_details 'calc w=1/[\s^2^(Fo^2^)+(0.0404P)^2^+0.2319P] where P=(Fo^2^+2Fc^2^)/3'
_refine_ls_weighting_scheme calc
_refine_ls_wR_factor_gt 0.1134
_refine_ls_wR_factor_ref 0.1265
_reflns_number_gt 3012
_reflns_number_total 4165
_reflns_threshold_expression >2\s(I)
_cod_data_source_file c9cc01666j2.cif
_cod_data_source_block 2012sot0077
_cod_depositor_comments
;
The following automatic conversions were performed:

'_symmetry_cell_setting' value 'Monoclinic' changed to 'monoclinic'
according to
/home/data/users/saulius/crontab/automatic-downloads/rss-feeds/RSC/lib/dictionaries/cif_core.dic
dictionary named 'cif_core.dic' version 2.4.2 from 2011-04-26.

Automatic conversion script
Id: cif_fix_values 4973 2017-02-22 13:04:09Z antanas 
;
_cod_original_cell_volume 1832.8(8)
_cod_original_sg_symbol_H-M 'P 21/C'
_cod_database_code 7123238

loop_
_symmetry_equiv_pos_as_xyz
'x, y, z'
'-x, y+1/2, -z+1/2'
'-x, -y, -z'
'x, -y-1/2, z-1/2'

loop_
_atom_site_label
_atom_site_type_symbol
_atom_site_fract_x
_atom_site_fract_y
_atom_site_fract_z
_atom_site_U_iso_or_equiv
_atom_site_adp_type
_atom_site_occupancy
_atom_site_symmetry_multiplicity
_atom_site_calc_flag
_atom_site_refinement_flags
C1 C 0.8001(2) 0.54032(15) 0.4136(3) 0.0351(6) Uani 1 1 d .
H2 H 0.8724 0.5373 0.4676 0.053 Uiso 1 1 calc R
H3 H 0.7733 0.5962 0.4211 0.053 Uiso 1 1 calc R
H1 H 0.7988 0.5261 0.3055 0.053 Uiso 1 1 calc R
C2 C 0.76011(17) 0.40362(14) 0.4719(2) 0.0219(5) Uani 1 1 d .
C3 C 0.69139(16) 0.34940(13) 0.5488(2) 0.0189(5) Uani 1 1 d .
C4 C 0.61346(16) 0.38199(14) 0.6241(2) 0.0198(5) Uani 1 1 d .
H5 H 0.6032 0.4397 0.6279 0.024 Uiso 1 1 calc R
C5 C 0.55103(17) 0.32872(13) 0.6937(2) 0.0203(5) Uani 1 1 d .
C6 C 0.56593(16) 0.24419(13) 0.6856(2) 0.0183(5) Uani 1 1 d .
C7 C 0.64409(17) 0.21232(13) 0.6097(2) 0.0187(5) Uani 1 1 d .
C8 C 0.70794(16) 0.26525(13) 0.5422(2) 0.0194(5) Uani 1 1 d .
H4 H 0.7623 0.2442 0.4920 0.023 Uiso 1 1 calc R
C9 C 0.46334(19) 0.43884(14) 0.8014(3) 0.0293(6) Uani 1 1 d .
H6 H 0.5313 0.4601 0.8510 0.044 Uiso 1 1 calc R
H8 H 0.4108 0.4472 0.8690 0.044 Uiso 1 1 calc R
H7 H 0.4416 0.4680 0.7046 0.044 Uiso 1 1 calc R
C10 C 0.73710(18) 0.09528(14) 0.5439(3) 0.0264(5) Uani 1 1 d .
H10 H 0.7322 0.1128 0.4369 0.040 Uiso 1 1 calc R
H11 H 0.7348 0.0352 0.5486 0.040 Uiso 1 1 calc R
H9 H 0.8033 0.1149 0.6024 0.040 Uiso 1 1 calc R
C11 C 0.40835(16) 0.17015(12) 0.6901(2) 0.0180(5) Uani 1 1 d .
C12 C 0.36043(16) 0.20352(13) 0.5534(2) 0.0176(5) Uani 1 1 d .
H12 H 0.3960 0.2435 0.5022 0.021 Uiso 1 1 calc R
C13 C 0.25937(16) 0.17834(13) 0.4906(2) 0.0182(5) Uani 1 1 d .
C14 C 0.20876(16) 0.11974(13) 0.5658(2) 0.0181(5) Uani 1 1 d .
C15 C 0.25751(17) 0.08599(13) 0.7032(2) 0.0213(5) Uani 1 1 d .
H14 H 0.2226 0.0454 0.7539 0.026 Uiso 1 1 calc R
C16 C 0.35704(17) 0.11188(13) 0.7656(2) 0.0194(5) Uani 1 1 d .
H13 H 0.3903 0.0897 0.8604 0.023 Uiso 1 1 calc R
C17 C 0.20327(17) 0.21390(14) 0.3433(2) 0.0232(5) Uani 1 1 d .
H15 H 0.1790 0.2701 0.3621 0.028 Uiso 1 1 calc R
H01B H 0.2524 0.2175 0.2679 0.028 Uiso 1 1 calc R
C18 C 0.05096(17) 0.14220(14) 0.3915(2) 0.0215(5) Uani 1 1 d .
C19 C 0.00955(18) 0.21561(15) 0.4682(3) 0.0300(6) Uani 1 1 d .
H16 H 0.0683 0.2453 0.5279 0.045 Uiso 1 1 calc R
H18 H -0.0387 0.1970 0.5366 0.045 Uiso 1 1 calc R
H17 H -0.0278 0.2522 0.3900 0.045 Uiso 1 1 calc R
C20 C -0.03442(18) 0.08788(14) 0.3092(3) 0.0296(6) Uani 1 1 d .
H19 H -0.0787 0.1198 0.2300 0.044 Uiso 1 1 calc R
H20 H -0.0774 0.0666 0.3826 0.044 Uiso 1 1 calc R
H02C H -0.0027 0.0419 0.2613 0.044 Uiso 1 1 calc R
O1 O 0.73505(13) 0.48340(9) 0.48215(17) 0.0274(4) Uani 1 1 d .
O2 O 0.83134(12) 0.38007(10) 0.40835(17) 0.0284(4) Uani 1 1 d .
O3 O 0.47259(12) 0.35264(9) 0.77125(17) 0.0249(4) Uani 1 1 d .
O4 O 0.65106(12) 0.12871(9) 0.60792(16) 0.0241(4) Uani 1 1 d .
O5 O 0.50854(11) 0.19119(9) 0.76144(15) 0.0206(3) Uani 1 1 d .
O6 O 0.11521(12) 0.16435(9) 0.28198(16) 0.0228(4) Uani 1 1 d .
O7 O 0.11073(11) 0.09055(9) 0.50674(16) 0.0227(4) Uani 1 1 d .

loop_
_atom_site_aniso_label
_atom_site_aniso_U_11
_atom_site_aniso_U_22
_atom_site_aniso_U_33
_atom_site_aniso_U_23
_atom_site_aniso_U_13
_atom_site_aniso_U_12
C1 0.0427(16) 0.0303(14) 0.0359(14) 0.0028(12) 0.0177(12) -0.0120(12)
C2 0.0181(12) 0.0284(13) 0.0176(11) 0.0004(10) -0.0024(9) -0.0022(10)
C3 0.0163(11) 0.0237(11) 0.0154(10) -0.0009(9) -0.0016(8) -0.0022(9)
C4 0.0187(11) 0.0212(11) 0.0189(11) -0.0025(9) 0.0006(9) -0.0010(9)
C5 0.0180(11) 0.0265(12) 0.0166(11) -0.0037(10) 0.0033(8) -0.0007(10)
C6 0.0142(11) 0.0222(11) 0.0178(11) 0.0035(9) 0.0007(8) -0.0040(9)
C7 0.0159(11) 0.0188(11) 0.0203(11) 0.0001(9) -0.0009(8) 0.0005(9)
C8 0.0131(10) 0.0249(12) 0.0204(11) -0.0019(9) 0.0030(8) 0.0001(9)
C9 0.0291(14) 0.0258(13) 0.0352(13) -0.0039(11) 0.0112(10) 0.0019(11)
C10 0.0255(13) 0.0244(12) 0.0300(12) -0.0011(10) 0.0066(10) 0.0050(10)
C11 0.0140(10) 0.0192(11) 0.0203(11) -0.0032(9) 0.0015(8) -0.0004(9)
C12 0.0173(11) 0.0187(11) 0.0182(10) -0.0003(9) 0.0070(8) -0.0034(9)
C13 0.0182(11) 0.0197(11) 0.0171(10) 0.0004(9) 0.0035(8) 0.0037(9)
C14 0.0152(11) 0.0176(11) 0.0215(11) -0.0020(9) 0.0027(8) -0.0018(9)
C15 0.0257(13) 0.0167(11) 0.0218(11) 0.0007(9) 0.0047(9) -0.0023(9)
C16 0.0205(12) 0.0168(11) 0.0208(11) 0.0021(9) 0.0027(9) 0.0003(9)
C17 0.0185(11) 0.0262(12) 0.0243(12) 0.0015(10) 0.0015(9) -0.0065(10)
C18 0.0163(11) 0.0266(12) 0.0209(11) 0.0033(10) 0.0004(9) -0.0003(10)
C19 0.0215(13) 0.0347(14) 0.0337(13) -0.0028(12) 0.0040(10) 0.0034(11)
C20 0.0240(13) 0.0340(14) 0.0291(13) 0.0001(11) -0.0012(10) -0.0082(11)
O1 0.0340(10) 0.0215(8) 0.0293(9) -0.0014(7) 0.0132(7) -0.0068(7)
O2 0.0215(9) 0.0344(9) 0.0305(9) 0.0060(8) 0.0085(7) 0.0009(8)
O3 0.0241(9) 0.0220(8) 0.0309(9) -0.0041(7) 0.0117(7) -0.0001(7)
O4 0.0206(8) 0.0211(8) 0.0311(9) -0.0002(7) 0.0052(7) 0.0015(7)
O5 0.0135(8) 0.0263(8) 0.0212(8) 0.0030(7) 0.0002(6) -0.0034(6)
O6 0.0181(8) 0.0280(9) 0.0218(8) -0.0009(7) 0.0014(6) -0.0064(7)
O7 0.0179(8) 0.0236(8) 0.0253(8) 0.0036(7) -0.0009(6) -0.0054(7)

loop_
_atom_type_symbol
_atom_type_description
_atom_type_scat_dispersion_real
_atom_type_scat_dispersion_imag
_atom_type_scat_source
C C 0.0033 0.0016 'International Tables Vol C Tables 4.2.6.8 and 6.1.1.4'
H H 0.0000 0.0000 'International Tables Vol C Tables 4.2.6.8 and 6.1.1.4'
O O 0.0106 0.0060 'International Tables Vol C Tables 4.2.6.8 and 6.1.1.4'

loop_
_geom_angle_atom_site_label_1
_geom_angle_atom_site_label_2
_geom_angle_atom_site_label_3
_geom_angle
O2 C2 O1 123.0(2)
O2 C2 C3 124.9(2)
O1 C2 C3 112.1(2)
C8 C3 C4 121.5(2)
C8 C3 C2 117.3(2)
C4 C3 C2 121.1(2)
C5 C4 C3 118.9(2)
O3 C5 C4 124.7(2)
O3 C5 C6 115.28(19)
C4 C5 C6 120.0(2)
O5 C6 C5 120.3(2)
O5 C6 C7 118.9(2)
C5 C6 C7 120.6(2)
O4 C7 C8 124.7(2)
O4 C7 C6 115.52(19)
C8 C7 C6 119.8(2)
C7 C8 C3 119.2(2)
C12 C11 C16 120.58(19)
C12 C11 O5 123.92(19)
C16 C11 O5 115.50(18)
C11 C12 C13 119.68(19)
C14 C13 C12 119.53(18)
C14 C13 C17 118.83(19)
C12 C13 C17 121.63(19)
O7 C14 C13 122.06(18)
O7 C14 C15 117.30(19)
C13 C14 C15 120.61(19)
C16 C15 C14 119.6(2)
C15 C16 C11 120.04(19)
O6 C17 C13 110.94(17)
O6 C18 O7 108.93(17)
O6 C18 C20 106.32(18)
O7 C18 C20 105.50(17)
O6 C18 C19 112.96(19)
O7 C18 C19 109.35(17)
C20 C18 C19 113.43(19)
C2 O1 C1 115.46(19)
C5 O3 C9 117.47(17)
C7 O4 C10 116.19(17)
C6 O5 C11 117.79(15)
C18 O6 C17 113.59(16)
C14 O7 C18 115.06(16)

loop_
_geom_bond_atom_site_label_1
_geom_bond_atom_site_label_2
_geom_bond_distance
C1 O1 1.445(3)
C2 O2 1.211(3)
C2 O1 1.345(3)
C2 C3 1.489(3)
C3 C8 1.390(3)
C3 C4 1.394(3)
C4 C5 1.390(3)
C5 O3 1.364(2)
C5 C6 1.394(3)
C6 O5 1.377(2)
C6 C7 1.395(3)
C7 O4 1.365(2)
C7 C8 1.390(3)
C9 O3 1.437(2)
C10 O4 1.429(3)
C11 C12 1.379(3)
C11 C16 1.386(3)
C11 O5 1.389(2)
C12 C13 1.396(3)
C13 C14 1.384(3)
C13 C17 1.503(3)
C14 O7 1.375(2)
C14 C15 1.390(3)
C15 C16 1.382(3)
C17 O6 1.429(2)
C18 O6 1.415(3)
C18 O7 1.447(2)
C18 C20 1.508(3)
C18 C19 1.512(3)
